data_2004616
loop_
_publ_author_name
'Gernert, M. B.'
'Kooijman, H.'
'Hiller, W. P.'
'Dilworth, J. R.'
'Parrott, S. J.'

_publ_section_title
;
 [Re(NNPh)(NNHPh){2-S-C~5~H~3~N-3-Si(CH~3~)~3~}(PPh~3~)~2~]BPh~4~
;
_journal_issue 3
_journal_name_full 'Acta Crystallographica Section C'
_journal_page_first 545
_journal_page_last 548
_journal_paper_doi 10.1107/S0108270195011851
_journal_volume 52
_journal_year 1996
_chemical_formula_sum 'C80 H73 B N5 P2 Re S Si'
_chemical_formula_weight 1423.53
_chemical_name_systematic ?
_space_group_IT_number 14
_symmetry_cell_setting monoclinic
_symmetry_space_group_name_Hall '-P 2yn'
_symmetry_space_group_name_H-M 'P 1 21/n 1'
_audit_creation_method SHELXL
_cell_angle_alpha 90
_cell_angle_beta 105.510(10)
_cell_angle_gamma 90
_cell_formula_units_Z 4
_cell_length_a 13.922(3)
_cell_length_b 21.002(2)
_cell_length_c 24.866(2)
_cell_measurement_reflns_used 25
_cell_measurement_temperature 293(2)
_cell_measurement_theta_max 18
_cell_measurement_theta_min 11
_cell_volume 7005.8(18)
_computing_cell_refinement CAD4
_computing_data_collection CAD4
_computing_data_reduction 'CADSHEL (Kopf & R\"ubke, 1993)'
_computing_molecular_graphics 'SHELXTL-Plus (Siemens)'
_computing_publication_material 'SHELXL93 (Sheldrick, 1993)'
_computing_structure_refinement 'SHELXL93 (Sheldrick, 1993)'
_computing_structure_solution 'SHELXS86 (Sheldrick, 1990)'
_diffrn_ambient_temperature 293(2)
_diffrn_measurement_device 'Enraf-Nonius CAD-4'
_diffrn_measurement_method \w/\q
_diffrn_radiation_monochromator graphite
_diffrn_radiation_source 'fine-focus sealed tube'
_diffrn_radiation_type MoK\a
_diffrn_radiation_wavelength 0.71073
_diffrn_reflns_av_R_equivalents 0.0355
_diffrn_reflns_av_sigmaI/netI 0.0769
_diffrn_reflns_limit_h_max 16
_diffrn_reflns_limit_h_min -17
_diffrn_reflns_limit_k_max 25
_diffrn_reflns_limit_k_min 0
_diffrn_reflns_limit_l_max 30
_diffrn_reflns_limit_l_min 0
_diffrn_reflns_number 14006
_diffrn_reflns_theta_max 25.97
_diffrn_reflns_theta_min 2.12
_diffrn_standards_decay_% insignificant
_diffrn_standards_interval_count 200
_diffrn_standards_interval_time 120
_diffrn_standards_number 3
_exptl_absorpt_coefficient_mu 1.875
_exptl_absorpt_correction_T_max 1.000
_exptl_absorpt_correction_T_min 0.856
_exptl_absorpt_correction_type 'empirical (DIFABS; Walker & Stuart, 1983; Walker 1993)'
_exptl_crystal_colour 'dark red'
_exptl_crystal_density_diffrn 1.350
_exptl_crystal_description prism
_exptl_crystal_F_000 2912
_exptl_crystal_size_max 0.25
_exptl_crystal_size_mid 0.25
_exptl_crystal_size_min 0.15
_refine_diff_density_max .432
_refine_diff_density_min -.680
_refine_ls_extinction_method none
_refine_ls_goodness_of_fit_all 1.007
_refine_ls_goodness_of_fit_obs 1.060
_refine_ls_hydrogen_treatment 'H atoms refined as riding model (SHELXL93 defaults)'
_refine_ls_matrix_type full
_refine_ls_number_parameters 827
_refine_ls_number_reflns 13691
_refine_ls_number_restraints 0
_refine_ls_restrained_S_all 1.008
_refine_ls_restrained_S_obs 1.060
_refine_ls_R_factor_all 0.0952
_refine_ls_R_factor_obs 0.0377
_refine_ls_shift/esd_max -0.001
_refine_ls_shift/esd_mean 0.000
_refine_ls_structure_factor_coef Fsqd
_refine_ls_weighting_scheme
;
calc w = 1/[\s^2^(F~o~^2^) + (0.0199P)^2^ + 2.9625P]
where P = (F~o~^2^ + 2F~c~^2^)/3
;
_refine_ls_wR_factor_all 0.0700
_refine_ls_wR_factor_obs 0.0584
_reflns_number_observed 8908
_reflns_number_total 13693
_reflns_observed_criterion >2sigma(I)
_cod_data_source_file hu1129.cif
_cod_data_source_block rehi
_cod_original_cell_volume 7005.8(17)
_cod_original_sg_symbol_H-M 'P 21/n'
_cod_database_code 2004616

loop_
_symmetry_equiv_pos_as_xyz
'x, y, z'
'-x+1/2, y+1/2, -z+1/2'
'-x, -y, -z'
'x-1/2, -y-1/2, z-1/2'

loop_
_atom_site_aniso_label
_atom_site_aniso_U_11
_atom_site_aniso_U_22
_atom_site_aniso_U_33
_atom_site_aniso_U_12
_atom_site_aniso_U_13
_atom_site_aniso_U_23
Re 0.03641(8) 0.03592(9) 0.03517(8) -0.00671(10) 0.00961(6) -0.00187(10)
S 0.0381(6) 0.0505(7) 0.0429(6) -0.0096(6) 0.0128(5) 0.0033(6)
P1 0.0488(7) 0.0411(7) 0.0507(7) -0.0052(6) 0.0203(6) -0.0059(6)
P2 0.0356(6) 0.0356(6) 0.0362(6) -0.0038(5) 0.0063(5) 0.0013(5)
Si 0.0364(8) 0.0785(11) 0.0691(10) -0.0134(7) 0.0034(7) 0.0061(8)
N1 0.035(2) 0.044(2) 0.039(2) -0.001(2) 0.012(2) 0.002(2)
N2 0.038(2) 0.047(2) 0.043(2) -0.003(2) 0.012(2) -0.003(2)
N3 0.042(2) 0.083(3) 0.042(2) -0.007(2) 0.005(2) 0.004(2)
N4 0.042(2) 0.037(2) 0.043(2) -0.008(2) 0.011(2) -0.004(2)
N5 0.052(3) 0.048(3) 0.048(2) -0.017(2) 0.011(2) -0.004(2)
B 0.043(3) 0.039(3) 0.043(3) 0.002(2) 0.013(2) 0.006(2)
C1 0.037(2) 0.035(3) 0.042(2) -0.001(2) 0.013(2) 0.000(2)
C2 0.035(2) 0.053(3) 0.047(3) -0.003(2) 0.007(2) 0.004(2)
C3 0.051(3) 0.077(4) 0.045(3) -0.002(3) -0.004(2) 0.009(3)
C4 0.058(3) 0.070(4) 0.052(3) -0.010(3) 0.007(2) 0.021(3)
C5 0.044(3) 0.050(3) 0.052(3) -0.007(2) 0.012(2) 0.009(2)
C6 0.140(7) 0.213(9) 0.088(5) -0.112(7) -0.049(5) 0.040(6)
C7 0.063(4) 0.108(6) 0.273(10) -0.006(4) 0.086(6) -0.012(6)
C8 0.082(4) 0.067(4) 0.103(5) -0.017(3) 0.005(4) -0.011(4)
C11 0.053(3) 0.051(3) 0.055(3) -0.016(2) 0.025(2) -0.018(3)
C12 0.093(5) 0.088(5) 0.104(5) 0.006(4) 0.057(4) -0.008(4)
C13 0.098(5) 0.120(6) 0.116(6) 0.004(5) 0.067(5) -0.030(5)
C14 0.092(5) 0.103(6) 0.090(5) -0.053(4) 0.060(4) -0.047(4)
C15 0.122(5) 0.094(5) 0.089(4) -0.019(5) 0.064(4) 0.004(4)
C16 0.103(4) 0.070(4) 0.085(4) -0.003(4) 0.058(4) -0.007(4)
C21 0.057(3) 0.037(3) 0.059(3) -0.012(2) 0.028(2) -0.009(2)
C22 0.073(4) 0.064(4) 0.074(4) -0.028(3) 0.028(3) -0.009(3)
C23 0.096(5) 0.079(4) 0.087(4) -0.039(4) 0.033(4) -0.033(4)
C24 0.084(4) 0.062(4) 0.098(5) -0.030(3) 0.032(4) -0.021(4)
C25 0.074(4) 0.048(3) 0.105(5) -0.017(3) 0.045(4) -0.001(3)
C26 0.076(4) 0.047(3) 0.079(4) -0.004(3) 0.034(3) -0.010(3)
C31 0.065(4) 0.051(3) 0.064(3) 0.005(3) 0.027(3) -0.011(3)
C32 0.083(5) 0.097(5) 0.107(5) 0.013(4) 0.017(4) 0.034(4)
C33 0.124(7) 0.147(8) 0.142(8) 0.030(7) 0.028(6) 0.070(6)
C34 0.111(7) 0.138(8) 0.116(7) 0.044(6) 0.005(6) 0.021(6)
C35 0.079(5) 0.096(6) 0.121(6) 0.014(4) 0.002(4) -0.029(5)
C36 0.071(4) 0.060(4) 0.096(4) 0.018(3) 0.004(3) -0.012(3)
C41 0.051(3) 0.031(3) 0.044(3) -0.003(2) 0.011(2) 0.003(2)
C42 0.063(3) 0.050(3) 0.092(4) -0.002(3) 0.029(3) 0.025(3)
C43 0.082(4) 0.068(4) 0.110(5) -0.010(3) 0.041(4) 0.027(4)
C44 0.112(5) 0.058(4) 0.081(4) -0.013(4) 0.029(4) 0.029(3)
C45 0.085(4) 0.060(4) 0.084(4) 0.002(3) 0.003(3) 0.034(3)
C46 0.057(3) 0.054(3) 0.065(3) 0.001(3) 0.011(3) 0.019(3)
C51 0.029(2) 0.037(2) 0.041(2) -0.003(2) 0.006(2) 0.001(2)
C52 0.048(3) 0.043(3) 0.044(3) -0.005(2) 0.012(2) -0.004(2)
C53 0.064(3) 0.057(3) 0.040(3) -0.002(3) 0.010(2) -0.002(2)
C54 0.066(4) 0.069(4) 0.045(3) -0.006(3) 0.001(3) -0.012(3)
C55 0.082(4) 0.045(3) 0.062(3) -0.015(3) -0.004(3) -0.013(3)
C56 0.059(3) 0.039(3) 0.052(3) -0.010(2) 0.003(2) 0.000(2)
C61 0.034(2) 0.032(2) 0.044(2) -0.001(2) 0.008(2) 0.005(2)
C62 0.039(3) 0.050(3) 0.045(3) 0.002(2) 0.008(2) 0.004(2)
C63 0.041(3) 0.065(4) 0.058(3) 0.007(3) 0.018(2) 0.012(3)
C64 0.033(3) 0.074(4) 0.073(4) -0.001(3) 0.009(3) 0.016(3)
C65 0.036(3) 0.063(4) 0.068(3) -0.005(2) 0.000(2) -0.001(3)
C66 0.045(3) 0.051(3) 0.050(3) -0.001(2) 0.010(2) 0.002(2)
C71 0.056(3) 0.078(4) 0.043(3) -0.003(3) 0.012(2) 0.009(3)
C72 0.059(3) 0.077(4) 0.060(3) -0.015(3) 0.009(3) 0.015(3)
C73 0.090(5) 0.098(5) 0.083(4) -0.016(4) 0.034(4) 0.022(4)
C74 0.115(6) 0.159(8) 0.105(6) 0.003(6) 0.050(5) 0.061(5)
C75 0.104(6) 0.236(10) 0.084(5) 0.043(7) 0.028(5) 0.092(6)
C76 0.063(4) 0.178(7) 0.065(4) 0.019(4) 0.011(3) 0.060(4)
C81 0.057(3) 0.047(3) 0.059(3) -0.022(2) 0.026(3) -0.016(2)
C82 0.063(4) 0.067(4) 0.076(4) -0.005(3) 0.028(3) 0.007(3)
C83 0.122(6) 0.076(5) 0.109(5) -0.018(4) 0.070(5) 0.014(4)
C84 0.123(7) 0.102(6) 0.147(7) -0.060(5) 0.090(6) -0.026(5)
C85 0.076(5) 0.138(7) 0.117(6) -0.058(5) 0.044(5) -0.045(5)
C86 0.059(4) 0.097(5) 0.077(4) -0.031(3) 0.023(3) -0.020(3)
C101 0.049(2) 0.034(2) 0.036(2) -0.001(2) 0.010(2) 0.000(2)
C102 0.068(3) 0.045(3) 0.052(3) 0.004(3) 0.015(3) 0.001(2)
C103 0.107(5) 0.036(3) 0.059(3) 0.002(3) 0.015(3) -0.004(3)
C104 0.094(5) 0.061(4) 0.052(3) -0.035(4) 0.001(3) 0.000(3)
C105 0.057(3) 0.060(4) 0.060(3) -0.015(3) 0.008(2) -0.001(3)
C106 0.050(3) 0.047(3) 0.047(2) -0.005(3) 0.008(2) 0.005(3)
C111 0.035(2) 0.049(3) 0.037(2) 0.002(2) 0.002(2) 0.007(2)
C112 0.050(3) 0.051(3) 0.052(3) 0.012(2) 0.014(2) 0.011(2)
C113 0.057(3) 0.082(4) 0.062(3) 0.018(3) 0.026(3) 0.006(3)
C114 0.056(3) 0.093(5) 0.064(4) 0.006(3) 0.023(3) 0.030(3)
C115 0.072(4) 0.059(4) 0.064(3) -0.006(3) 0.020(3) 0.019(3)
C116 0.054(3) 0.051(3) 0.052(3) -0.003(2) 0.016(2) 0.009(2)
C121 0.041(3) 0.038(3) 0.045(2) 0.005(2) 0.012(2) 0.003(2)
C122 0.055(3) 0.064(3) 0.064(3) -0.003(3) 0.003(2) 0.019(3)
C123 0.088(4) 0.075(5) 0.068(4) 0.004(3) -0.003(3) 0.030(3)
C124 0.070(4) 0.097(5) 0.067(4) 0.028(4) -0.009(3) 0.013(4)
C125 0.044(3) 0.110(5) 0.068(4) 0.009(3) 0.013(3) 0.001(4)
C126 0.045(3) 0.064(3) 0.048(3) 0.006(2) 0.009(2) 0.007(2)
C131 0.041(3) 0.035(3) 0.054(3) -0.008(2) 0.018(2) 0.005(2)
C132 0.057(3) 0.044(3) 0.063(3) 0.001(2) 0.013(3) -0.002(2)
C133 0.075(4) 0.048(3) 0.105(5) 0.023(3) 0.023(4) 0.003(3)
C134 0.099(5) 0.045(4) 0.115(5) 0.001(3) 0.063(4) -0.011(4)
C135 0.094(5) 0.062(4) 0.070(4) -0.009(3) 0.044(4) -0.016(3)
C136 0.056(3) 0.049(3) 0.058(3) -0.008(2) 0.023(3) 0.001(2)

loop_
_atom_site_label
_atom_site_occupancy
_atom_site_fract_x
_atom_site_fract_y
_atom_site_fract_z
_atom_site_U_iso_or_equiv
_atom_site_thermal_displace_type
_atom_site_calc_flag
_atom_site_refinement_flags
_atom_site_type_symbol
Re 1 .328009(13) .229929(8) .069179(7) .03583(5) Uani d . Re
S 1 .15763(8) .17821(6) .04171(4) .0434(3) Uani d . S
P1 1 .25043(9) .32775(6) .09719(5) .0455(3) Uani d . P
P2 1 .39006(8) .12761(5) .04019(4) .0364(3) Uani d . P
Si 1 -.02370(10) .14909(8) -.08470(6) .0634(4) Uani d . Si
N1 1 .2384(2) .24904(15) -.01543(13) .0388(9) Uani d . N
N2 1 .3815(2) .2016(2) .13916(14) .0428(9) Uani d . N
N3 1 .4284(3) .1816(2) .1851(2) .0568(11) Uani d . N
N4 1 .4302(2) .2763(2) .05246(13) .0405(8) Uani d . N
N5 1 .5209(3) .2917(2) .0771(2) .0497(10) Uani d . N
B 1 .3689(4) .3283(2) -0.2339(2) .0413(12) Uani d . B
C1 1 .1569(3) .2129(2) -.0221(2) .0375(10) Uani d . C
C2 1 .0840(3) .2061(2) -.0736(2) .0459(11) Uani d . C
C3 1 .1006(4) .2438(2) -0.1160(2) .0608(15) Uani d . C
H3 1 .0555(4) .2415(2) -0.1510(2) .073 Uiso calc R H
C4 1 .1810(3) .2846(2) -0.1087(2) .0615(14) Uani d . C
H4 1 .1880(3) .3106(2) -0.1377(2) .074 Uiso calc R H
C5 1 .2501(3) .2858(2) -.0579(2) .0487(12) Uani d . C
H5 1 .3056(3) .3122(2) -.0524(2) .058 Uiso calc R H
C6 1 -.0773(5) .1416(4) -0.1615(3) .162(4) Uani d . C
H6A 1 -0.111(4) .1802(13) -0.1759(5) .243 Uiso calc R H
H6B 1 -0.124(4) .107(2) -0.1693(3) .243 Uiso calc R H
H6C 1 -.0247(8) .134(3) -0.1790(4) .243 Uiso calc R H
C7 1 -0.1141(4) .1821(3) -.0499(4) .140(3) Uani d . C
H7A 1 -0.149(3) .2169(18) -.0716(13) .210 Uiso calc R H
H7B 1 -.0794(6) .197(3) -.0134(10) .210 Uiso calc R H
H7C 1 -0.161(3) .1496(8) -.047(2) .210 Uiso calc R H
C8 1 .0155(4) .0696(3) -.0553(2) .088(2) Uani d . C
H8A 1 .069(2) .0543(8) -.0695(13) .132 Uiso calc R H
H8B 1 -.0398(9) .0408(5) -.0657(14) .132 Uiso calc R H
H8C 1 .038(3) .0725(4) -.0154(3) .132 Uiso calc R H
C11 1 .1898(3) .3213(2) .1535(2) .0508(12) Uani d . C
C12 1 .1149(4) .3613(3) .1584(3) .089(2) Uani d . C
H12 1 .0886(4) .3906(3) .1302(3) .107 Uiso calc R H
C13 1 .0777(5) .3584(4) .2050(3) .104(2) Uani d . C
H13 1 .0279(5) .3864(4) .2084(3) .124 Uiso calc R H
C14 1 .1141(5) .3146(3) .2457(3) .088(2) Uani d . C
H14 1 .0881(5) .3121(3) .2764(3) .106 Uiso calc R H
C15 1 .1875(5) .2752(3) .2417(3) .095(2) Uani d . C
H15 1 .2126(5) .2455(3) .2696(3) .114 Uiso calc R H
C16 1 .2258(4) .2788(3) .1956(2) .080(2) Uani d . C
H16 1 .2773(4) .2516(3) .1934(2) .096 Uiso calc R H
C21 1 .3417(3) .3909(2) .1230(2) .0485(12) Uani d . C
C22 1 .3581(4) .4158(2) .1757(2) .069(2) Uani d . C
H22 1 .3217(4) .4006(2) .1993(2) .083 Uiso calc R H
C23 1 .4282(4) .4633(3) .1942(3) .086(2) Uani d . C
H23 1 .4368(4) .4806(3) .2296(3) .103 Uiso calc R H
C24 1 .4844(4) .4849(3) .1609(3) .080(2) Uani d . C
H24 1 .5311(4) .5169(3) .1735(3) .096 Uiso calc R H
C25 1 .4723(4) .4595(2) .1090(3) .072(2) Uani d . C
H25 1 .5113(4) .4737(2) .0864(3) .086 Uiso calc R H
C26 1 .4012(4) .4124(2) .0902(2) .0648(15) Uani d . C
H26 1 .3934(4) .3949(2) .0549(2) .078 Uiso calc R H
C31 1 .1539(4) .3643(2) .0416(2) .0582(14) Uani d . C
C32 1 .1681(5) .4202(3) .0157(3) .097(2) Uani d . C
H32 1 .2295(5) .4407(3) .0265(3) .116 Uiso calc R H
C33 1 .0913(7) .4461(4) -.0267(4) .139(3) Uani d . C
H33 1 .1013(7) .4833(4) -.0447(4) .167 Uiso calc R H
C34 1 .0007(7) .4158(5) -.0413(3) .127(3) Uani d . C
H34 1 -.0511(7) .4337(5) -.0687(3) .152 Uiso calc R H
C35 1 -.0156(5) .3606(4) -.0169(3) .103(2) Uani d . C
H35 1 -.0771(5) .3402(4) -.0280(3) .124 Uiso calc R H
C36 1 .0616(4) .3352(3) .0251(2) .079(2) Uani d . C
H36 1 .0510(4) .2977(3) .0425(2) .095 Uiso calc R H
C41 1 .3821(3) .0582(2) .0838(2) .0422(11) Uani d . C
C42 1 .2909(4) .0405(2) .0911(2) .0668(15) Uani d . C
H42 1 .2346(4) .0648(2) .0753(2) .080 Uiso calc R H
C43 1 .2828(5) -.0129(3) .1217(3) .084(2) Uani d . C
H43 1 .2209(5) -.0243(3) .1264(3) .100 Uiso calc R H
C44 1 .3643(5) -.0493(3) .1452(2) .083(2) Uani d . C
H44 1 .3585(5) -.0851(3) .1662(2) .100 Uiso calc R H
C45 1 .4546(5) -.0326(3) .1376(2) .080(2) Uani d . C
H45 1 .5105(5) -.0573(3) .1532(2) .096 Uiso calc R H
C46 1 .4638(4) .0209(2) .1067(2) .0597(14) Uani d . C
H46 1 .5255(4) .0316(2) .1015(2) .072 Uiso calc R H
C51 1 .3344(3) .1006(2) -.0307(2) .0363(10) Uani d . C
C52 1 .3306(3) .1424(2) -.0742(2) .0448(11) Uani d . C
H52 1 .3560(3) .1833(2) -.0663(2) .054 Uiso calc R H
C53 1 .2896(3) .1247(2) -0.1293(2) .0545(13) Uani d . C
H53 1 .2860(3) .1537(2) -0.1580(2) .065 Uiso calc R H
C54 1 .2545(4) .0638(3) -0.1407(2) .0628(14) Uani d . C
H54 1 .2266(4) .0514(3) -0.1774(2) .075 Uiso calc R H
C55 1 .2602(4) .0211(2) -.0985(2) .068(2) Uani d . C
H55 1 .2379(4) -.0204(2) -0.1067(2) .081 Uiso calc R H
C56 1 .2990(3) .0395(2) -.0439(2) .0522(12) Uani d . C
H56 1 .3014(3) .0103(2) -.0154(2) .063 Uiso calc R H
C61 1 .5226(3) .1331(2) .0453(2) .0375(10) Uani d . C
C62 1 .5627(3) .1178(2) .0020(2) .0455(11) Uani d . C
H62 1 .5215(3) .1023(2) -.0312(2) .055 Uiso calc R H
C63 1 .6635(3) .1254(2) .0073(2) .0540(13) Uani d . C
H63 1 .6897(3) .1156(2) -.0224(2) .065 Uiso calc R H
C64 1 .7248(4) .1474(2) .0565(2) .0611(14) Uani d . C
H64 1 .7924(4) .1528(2) .0598(2) .073 Uiso calc R H
C65 1 .6873(3) .1614(2) .1010(2) .0584(13) Uani d . C
H65 1 .7294(3) .1756(2) .1344(2) .070 Uiso calc R H
C66 1 .5873(3) .1543(2) .0955(2) .0492(12) Uani d . C
H66 1 .5619(3) .1637(2) .1256(2) .059 Uiso calc R H
C71 1 .3847(4) .1396(3) .2178(2) .0594(14) Uani d . C
C72 1 .2846(4) .1242(3) .2047(2) .0666(15) Uani d . C
H72 1 .2407(4) .1404(3) .1727(2) .080 Uiso calc R H
C73 1 .2504(5) .0840(3) .2402(3) .088(2) Uani d . C
H73 1 .1830(5) .0740(3) .2319(3) .106 Uiso calc R H
C74 1 .3140(6) .0594(4) .2865(3) .122(3) Uani d . C
H74 1 .2905(6) .0328(4) .3100(3) .147 Uiso calc R H
C75 1 .4124(6) .0739(4) .2982(3) .141(4) Uani d . C
H75 1 .4560(6) .0563(4) .3297(3) .169 Uiso calc R H
C76 1 .4498(4) .1144(3) .2645(2) .103(2) Uani d . C
H76 1 .5173(4) .1242(3) .2733(2) .124 Uiso calc R H
C81 1 .5826(4) .3280(2) .0510(2) .0523(12) Uani d . C
C82 1 .5454(4) .3574(2) .0011(2) .067(2) Uani d . C
H82 1 .4783(4) .3532(2) -.0178(2) .081 Uiso calc R H
C83 1 .6084(6) .3938(3) -.0215(3) .095(2) Uani d . C
H83 1 .5835(6) .4142(3) -.0556(3) .114 Uiso calc R H
C84 1 .7075(6) .3997(4) .0064(4) .114(3) Uani d . C
H84 1 .7496(6) .4241(4) -.0087(4) .136 Uiso calc R H
C85 1 .7439(5) .3700(4) .0562(3) .107(3) Uani d . C
H85 1 .8110(5) .3741(4) .0748(3) .128 Uiso calc R H
C86 1 .6822(4) .3333(3) .0797(2) .077(2) Uani d . C
H86 1 .7073(4) .3128(3) .1137(2) .092 Uiso calc R H
C101 1 .2941(3) .2664(2) -0.2520(2) .0401(9) Uani d . C
C102 1 .3312(4) .2058(2) -0.2588(2) .0553(13) Uani d . C
H102 1 .3996(4) .2010(2) -0.2533(2) .066 Uiso calc R H
C103 1 .2705(5) .1524(2) -0.2735(2) .069(2) Uani d . C
H103 1 .2982(5) .1132(2) -0.2783(2) .082 Uiso calc R H
C104 1 .1699(5) .1580(3) -0.2809(2) .073(2) Uani d . C
H104 1 .1290(5) .1224(3) -0.2904(2) .087 Uiso calc R H
C105 1 .1291(4) .2160(2) -0.2741(2) .0607(14) Uani d . C
H105 1 .0608(4) .2198(2) -0.2788(2) .073 Uiso calc R H
C106 1 .1906(3) .2689(2) -0.2603(2) .0490(10) Uani d . C
H106 1 .1617(3) .3079(2) -0.2563(2) .059 Uiso calc R H
C111 1 .4092(3) .3541(2) -0.2870(2) .0415(11) Uani d . C
C112 1 .4412(3) .3123(2) -0.3223(2) .0508(12) Uani d . C
H112 1 .4323(3) .2688(2) -0.3184(2) .061 Uiso calc R H
C113 1 .4856(4) .3327(3) -0.3627(2) .0650(15) Uani d . C
H113 1 .5058(4) .3031(3) -0.3853(2) .078 Uiso calc R H
C114 1 .4997(4) .3962(3) -0.3697(2) .070(2) Uani d . C
H114 1 .5301(4) .4099(3) -0.3968(2) .084 Uiso calc R H
C115 1 .4692(4) .4393(3) -0.3368(2) .0647(14) Uani d . C
H115 1 .4782(4) .4826(3) -0.3413(2) .078 Uiso calc R H
C116 1 .4242(3) .4179(2) -0.2962(2) .0524(12) Uani d . C
H116 1 .4034(3) .4479(2) -0.2743(2) .063 Uiso calc R H
C121 1 .4692(3) .3065(2) -0.1856(2) .0411(10) Uani d . C
C122 1 .4645(4) .2626(2) -0.1445(2) .0639(14) Uani d . C
H122 1 .4029(4) .2450(2) -0.1452(2) .077 Uiso calc R H
C123 1 .5468(5) .2436(3) -0.1024(2) .082(2) Uani d . C
H123 1 .5399(5) .2136(3) -.0762(2) .098 Uiso calc R H
C124 1 .6383(4) .2694(3) -.0997(2) .083(2) Uani d . C
H124 1 .6940(4) .2572(3) -.0717(2) .100 Uiso calc R H
C125 1 .6464(4) .3130(3) -0.1387(2) .074(2) Uani d . C
H125 1 .7083(4) .3305(3) -0.1374(2) .089 Uiso calc R H
C126 1 .5627(3) .3317(2) -0.1805(2) .0528(12) Uani d . C
H126 1 .5702(3) .3623(2) -0.2061(2) .063 Uiso calc R H
C131 1 .3123(3) .3848(2) -0.2091(2) .0424(11) Uani d . C
C132 1 .2361(3) .4221(2) -0.2435(2) .0548(13) Uani d . C
H132 1 .2192(3) .4148(2) -0.2817(2) .066 Uiso calc R H
C133 1 .1854(4) .4686(2) -0.2234(3) .076(2) Uani d . C
H133 1 .1356(4) .4918(2) -0.2480(3) .091 Uiso calc R H
C134 1 .2075(5) .4809(3) -0.1680(3) .080(2) Uani d . C
H134 1 .1730(5) .5122(3) -0.1544(3) .096 Uiso calc R H
C135 1 .2813(5) .4465(3) -0.1322(2) .071(2) Uani d . C
H135 1 .2974(5) .4548(3) -.0941(2) .086 Uiso calc R H
C136 1 .3322(3) .3995(2) -0.1525(2) .0526(12) Uani d . C
H136 1 .3818(3) .3768(2) -0.1273(2) .063 Uiso calc R H
H 1 .551(3) .279(2) .1144(18) .067(15) Uiso d . H

loop_
_atom_type_symbol
_atom_type_description
_atom_type_scat_dispersion_real
_atom_type_scat_dispersion_imag
_atom_type_scat_source
C C .0033 .0016 'International Tables Vol C Tables 4.2.6.8 and 6.1.1.4'
H H .0000 .0000 'International Tables Vol C Tables 4.2.6.8 and 6.1.1.4'
B B .0013 .0007 'International Tables Vol C Tables 4.2.6.8 and 6.1.1.4'
N N .0061 .0033 'International Tables Vol C Tables 4.2.6.8 and 6.1.1.4'
Si Si .0817 .0704 'International Tables Vol C Tables 4.2.6.8 and 6.1.1.4'
P P .1023 .0942 'International Tables Vol C Tables 4.2.6.8 and 6.1.1.4'
S S .1246 .1234 'International Tables Vol C Tables 4.2.6.8 and 6.1.1.4'
Re Re -1.0185 7.2310 'International Tables Vol C Tables 4.2.6.8 and 6.1.1.4'

loop_
_geom_angle_atom_site_label_1
_geom_angle_atom_site_label_2
_geom_angle_atom_site_label_3
_geom_angle
_geom_angle_publ_flag
N2 Re N4 104.20(14) yes
N2 Re N1 167.59(13) yes
N4 Re N1 87.84(13) yes
N2 Re P2 84.76(11) yes
N4 Re P2 92.37(11) yes
N1 Re P2 91.88(9) yes
N2 Re P1 95.75(11) yes
N4 Re P1 92.61(11) yes
N1 Re P1 86.52(9) yes
P2 Re P1 174.71(4) yes
N2 Re S 103.57(11) yes
N4 Re S 151.86(10) yes
N1 Re S 64.21(9) yes
P2 Re S 85.66(4) yes
P1 Re S 89.10(4) yes
C1 S Re 80.97(14) yes
C31 P1 C11 102.4(2) ?
C31 P1 C21 105.3(2) ?
C11 P1 C21 101.8(2) ?
C31 P1 Re 114.9(2) ?
C11 P1 Re 118.4(2) ?
C21 P1 Re 112.41(15) ?
C51 P2 C61 104.4(2) ?
C51 P2 C41 104.3(2) ?
C61 P2 C41 103.2(2) ?
C51 P2 Re 117.34(14) ?
C61 P2 Re 110.41(14) ?
C41 P2 Re 115.62(14) ?
C7 Si C8 108.7(3) yes
C7 Si C6 112.1(4) yes
C8 Si C6 109.0(3) yes
C7 Si C2 108.0(3) yes
C8 Si C2 112.2(2) yes
C6 Si C2 106.8(3) yes
C1 N1 C5 120.2(3) yes
C1 N1 Re 105.2(2) yes
C5 N1 Re 134.6(3) yes
N3 N2 Re 172.4(3) yes
N2 N3 C71 122.3(4) yes
N5 N4 Re 137.4(3) yes
N4 N5 C81 123.4(4) yes
C131 B C121 109.0(4) ?
C131 B C101 110.0(4) ?
C121 B C101 109.2(3) ?
C131 B C111 111.3(4) ?
C121 B C111 105.7(3) ?
C101 B C111 111.3(3) ?
N1 C1 C2 123.2(4) yes
N1 C1 S 109.1(3) yes
C2 C1 S 127.7(3) yes
C3 C2 C1 114.0(4) yes
C3 C2 Si 122.8(3) yes
C1 C2 Si 123.2(3) yes
C4 C3 C2 123.3(4) yes
C5 C4 C3 118.4(4) yes
N1 C5 C4 120.6(4) yes
C16 C11 C12 117.7(5) ?
C16 C11 P1 119.2(4) ?
C12 C11 P1 122.8(4) ?
C11 C12 C13 120.6(6) ?
C14 C13 C12 120.1(6) ?
C15 C14 C13 120.1(6) ?
C14 C15 C16 119.8(7) ?
C11 C16 C15 121.7(6) ?
C22 C21 C26 117.7(4) ?
C22 C21 P1 122.3(4) ?
C26 C21 P1 119.9(4) ?
C21 C22 C23 121.0(5) ?
C24 C23 C22 120.4(5) ?
C23 C24 C25 120.0(5) ?
C24 C25 C26 119.6(5) ?
C21 C26 C25 121.2(5) ?
C32 C31 C36 118.4(6) ?
C32 C31 P1 123.0(5) ?
C36 C31 P1 118.6(4) ?
C31 C32 C33 120.5(7) ?
C34 C33 C32 118.9(8) ?
C35 C34 C33 122.1(8) ?
C34 C35 C36 118.4(7) ?
C31 C36 C35 121.7(6) ?
C46 C41 C42 118.7(4) ?
C46 C41 P2 121.5(4) ?
C42 C41 P2 119.6(4) ?
C43 C42 C41 120.4(5) ?
C44 C43 C42 120.7(5) ?
C43 C44 C45 119.2(5) ?
C44 C45 C46 120.6(5) ?
C41 C46 C45 120.3(5) ?
C56 C51 C52 117.8(4) ?
C56 C51 P2 123.6(3) ?
C52 C51 P2 118.5(3) ?
C51 C52 C53 121.5(4) ?
C54 C53 C52 118.9(5) ?
C55 C54 C53 120.6(5) ?
C54 C55 C56 120.1(5) ?
C55 C56 C51 121.0(4) ?
C62 C61 C66 118.2(4) ?
C62 C61 P2 123.1(3) ?
C66 C61 P2 118.7(3) ?
C61 C62 C63 120.8(4) ?
C64 C63 C62 119.8(5) ?
C63 C64 C65 120.7(5) ?
C66 C65 C64 119.4(5) ?
C65 C66 C61 121.1(4) ?
C76 C71 C72 120.3(5) ?
C76 C71 N3 115.5(5) ?
C72 C71 N3 124.2(4) ?
C71 C72 C73 119.1(5) ?
C74 C73 C72 120.9(6) ?
C73 C74 C75 119.3(6) ?
C74 C75 C76 121.8(6) ?
C71 C76 C75 118.5(6) ?
C82 C81 C86 121.3(5) ?
C82 C81 N5 121.9(5) ?
C86 C81 N5 116.8(5) ?
C81 C82 C83 119.4(6) ?
C84 C83 C82 120.1(6) ?
C85 C84 C83 120.0(6) ?
C84 C85 C86 121.0(7) ?
C81 C86 C85 118.2(6) ?
C106 C101 C102 114.4(4) ?
C106 C101 B 124.0(4) ?
C102 C101 B 121.5(4) ?
C103 C102 C101 123.1(5) ?
C104 C103 C102 119.6(5) ?
C103 C104 C105 120.1(5) ?
C104 C105 C106 119.5(5) ?
C105 C106 C101 123.3(5) ?
C116 C111 C112 114.7(4) ?
C116 C111 B 123.1(4) ?
C112 C111 B 121.8(4) ?
C113 C112 C111 122.8(5) ?
C114 C113 C112 120.2(5) ?
C115 C114 C113 119.5(5) ?
C114 C115 C116 119.5(5) ?
C111 C116 C115 123.2(5) ?
C126 C121 C122 114.6(4) ?
C126 C121 B 123.7(4) ?
C122 C121 B 121.7(4) ?
C123 C122 C121 123.6(5) ?
C124 C123 C122 119.6(5) ?
C125 C124 C123 119.0(5) ?
C124 C125 C126 120.6(5) ?
C121 C126 C125 122.6(5) ?
C136 C131 C132 113.8(4) ?
C136 C131 B 123.9(4) ?
C132 C131 B 122.3(4) ?
C133 C132 C131 123.4(5) ?
C134 C133 C132 120.4(5) ?
C133 C134 C135 119.2(5) ?
C134 C135 C136 120.4(5) ?
C135 C136 C131 122.8(5) ?

loop_
_geom_bond_atom_site_label_1
_geom_bond_atom_site_label_2
_geom_bond_distance
_geom_bond_publ_flag
Re N2 1.801(4) yes
Re N4 1.860(3) yes
Re N1 2.177(3) yes
Re P2 2.4933(11) yes
Re P1 2.5051(12) yes
Re S 2.5311(12) yes
S C1 1.743(4) yes
P1 C31 1.820(5) ?
P1 C11 1.823(4) ?
P1 C21 1.830(4) ?
P2 C51 1.816(4) ?
P2 C61 1.819(4) ?
P2 C41 1.839(4) ?
Si C7 1.843(6) yes
Si C8 1.845(6) yes
Si C6 1.863(6) yes
Si C2 1.881(4) yes
N1 C1 1.338(5) yes
N1 C5 1.352(5) yes
N2 N3 1.228(4) yes
N3 C71 1.440(6) yes
N4 N5 1.288(4) yes
N5 C81 1.429(5) yes
B C131 1.634(6) ?
B C121 1.646(6) ?
B C101 1.650(6) ?
B C111 1.657(6) ?
C1 C2 1.414(5) yes
C2 C3 1.385(6) yes
C3 C4 1.383(6) yes
C4 C5 1.369(6) yes
C11 C16 1.364(7) ?
C11 C12 1.369(7) ?
C12 C13 1.393(8) ?
C13 C14 1.361(8) ?
C14 C15 1.338(8) ?
C15 C16 1.389(7) ?
C21 C22 1.371(6) ?
C21 C26 1.384(6) ?
C22 C23 1.385(6) ?
C23 C24 1.360(7) ?
C24 C25 1.363(7) ?
C25 C26 1.390(6) ?
C31 C32 1.379(7) ?
C31 C36 1.382(7) ?
C32 C33 1.396(9) ?
C33 C34 1.371(10) ?
C34 C35 1.355(9) ?
C35 C36 1.390(8) ?
C41 C46 1.373(6) ?
C41 C42 1.380(6) ?
C42 C43 1.377(6) ?
C43 C44 1.364(7) ?
C44 C45 1.367(7) ?
C45 C46 1.384(6) ?
C51 C56 1.383(5) ?
C51 C52 1.384(5) ?
C52 C53 1.385(6) ?
C53 C54 1.372(6) ?
C54 C55 1.365(7) ?
C55 C56 1.376(6) ?
C61 C62 1.378(5) ?
C61 C66 1.401(5) ?
C62 C63 1.383(6) ?
C63 C64 1.370(6) ?
C64 C65 1.375(6) ?
C65 C66 1.371(6) ?
C71 C76 1.374(6) ?
C71 C72 1.382(6) ?
C72 C73 1.393(7) ?
C73 C74 1.354(8) ?
C74 C75 1.357(9) ?
C75 C76 1.389(8) ?
C81 C82 1.360(6) ?
C81 C86 1.383(6) ?
C82 C83 1.390(7) ?
C83 C84 1.374(9) ?
C84 C85 1.357(9) ?
C85 C86 1.394(8) ?
C101 C106 1.401(5) ?
C101 C102 1.401(6) ?
C102 C103 1.393(6) ?
C103 C104 1.369(7) ?
C104 C105 1.373(7) ?
C105 C106 1.389(6) ?
C111 C116 1.383(6) ?
C111 C112 1.397(6) ?
C112 C113 1.382(6) ?
C113 C114 1.366(7) ?
C114 C115 1.363(7) ?
C115 C116 1.397(6) ?
C121 C126 1.380(6) ?
C121 C122 1.391(6) ?
C122 C123 1.387(6) ?
C123 C124 1.368(7) ?
C124 C125 1.359(7) ?
C125 C126 1.395(6) ?
C131 C136 1.393(6) ?
C131 C132 1.409(6) ?
C132 C133 1.376(6) ?
C133 C134 1.352(7) ?
C134 C135 1.371(7) ?
C135 C136 1.388(6) ?
